data_7022980
loop_
_publ_author_name
'Chen, Yanmei'
'Cao, Yanyuan'
'Chen, Wenqian'
'Gao, Qian'
'Li, Lei'
'Gao, Dandan'
'Liu, Wei'
'Li, Yahong'
'Li, Wu'

_publ_section_title
;
 Seven novel Sr(II)-Sm(III) and Sr(II)-Dy(III) coordination polymers:
 construction of five classes of structural topologies using different
 amounts of imidazole.
;
_journal_issue 27
_journal_name_full 'Dalton transactions (Cambridge, England : 2003)'
_journal_page_first 10011
_journal_page_last 10018
_journal_paper_doi 10.1039/c3dt50453k
_journal_volume 42
_journal_year 2013
_chemical_formula_moiety 'C56 H43 Dy3 N8 O41 Sr3, 6(H20)'
_chemical_formula_sum 'C56 H55 Dy3 N8 O47 Sr3'
_chemical_formula_weight 2342.44
_chemical_name_systematic
;
?
;
_space_group_IT_number 2
_symmetry_cell_setting triclinic
_symmetry_space_group_name_Hall '-P 1'
_symmetry_space_group_name_H-M 'P -1'
_atom_sites_solution_hydrogens geom
_atom_sites_solution_primary direct
_atom_sites_solution_secondary difmap
_audit_creation_method SHELXL-97
_cell_angle_alpha 103.278(3)
_cell_angle_beta 110.883(3)
_cell_angle_gamma 94.123(3)
_cell_formula_units_Z 2
_cell_length_a 15.389(3)
_cell_length_b 15.434(3)
_cell_length_c 18.241(3)
_cell_measurement_reflns_used 4469
_cell_measurement_temperature 293(2)
_cell_measurement_theta_max 26.1
_cell_measurement_theta_min 2.232
_cell_volume 3882.9(13)
_computing_cell_refinement 'SAINT (Bruker, 2005)'
_computing_data_collection 'APEX-II (Bruker, 2005)'
_computing_data_reduction 'SAINT (Bruker, 2005)'
_computing_molecular_graphics 'SHELXTL (Sheldrick, 2008) and DIAMOND (Brandenburg, 1999)'
_computing_publication_material 'SHELXTL (Sheldrick, 2008)'
_computing_structure_refinement 'SHELXL-97 (Sheldrick, 2008)'
_computing_structure_solution 'SHELXS-97 (Sheldrick, 2008)'
_diffrn_ambient_temperature 293(2)
_diffrn_measured_fraction_theta_full 0.972
_diffrn_measured_fraction_theta_max 0.972
_diffrn_measurement_device_type 'Bruker APEXII CCD'
_diffrn_measurement_method '\f and \w scans'
_diffrn_radiation_monochromator graphite
_diffrn_radiation_source 'fine-focus sealed tube'
_diffrn_radiation_type MoK\a
_diffrn_radiation_wavelength 0.71073
_diffrn_reflns_av_R_equivalents 0.0699
_diffrn_reflns_av_sigmaI/netI 0.1535
_diffrn_reflns_limit_h_max 18
_diffrn_reflns_limit_h_min -17
_diffrn_reflns_limit_k_max 16
_diffrn_reflns_limit_k_min -18
_diffrn_reflns_limit_l_max 20
_diffrn_reflns_limit_l_min -21
_diffrn_reflns_number 19368
_diffrn_reflns_theta_full 25.03
_diffrn_reflns_theta_max 25.03
_diffrn_reflns_theta_min 1.81
_exptl_absorpt_coefficient_mu 5.004
_exptl_absorpt_correction_T_max 0.4343
_exptl_absorpt_correction_T_min 0.3797
_exptl_absorpt_correction_type multi-scan
_exptl_absorpt_process_details 'SADABS (Bruker, 2005)'
_exptl_crystal_colour colourless
_exptl_crystal_density_diffrn 2.003
_exptl_crystal_density_meas ?
_exptl_crystal_density_method 'not measured'
_exptl_crystal_description flake
_exptl_crystal_F_000 2270
_exptl_crystal_size_max 0.24
_exptl_crystal_size_mid 0.23
_exptl_crystal_size_min 0.20
_platon_squeeze_details ' ?'
_refine_diff_density_max 3.972
_refine_diff_density_min -4.326
_refine_diff_density_rms 0.348
_refine_ls_extinction_method none
_refine_ls_goodness_of_fit_ref 1.115
_refine_ls_hydrogen_treatment constr
_refine_ls_matrix_type full
_refine_ls_number_parameters 1001
_refine_ls_number_reflns 13324
_refine_ls_number_restraints 124
_refine_ls_restrained_S_all 1.134
_refine_ls_R_factor_all 0.1408
_refine_ls_R_factor_gt 0.0851
_refine_ls_shift/su_max 0.000
_refine_ls_shift/su_mean 0.000
_refine_ls_structure_factor_coef Fsqd
_refine_ls_weighting_details 'calc w=1/[\s^2^(Fo^2^)+(0.0100P)^2^+120.0000P] where P=(Fo^2^+2Fc^2^)/3'
_refine_ls_weighting_scheme calc
_refine_ls_wR_factor_gt 0.1816
_refine_ls_wR_factor_ref 0.2099
_reflns_number_gt 7249
_reflns_number_total 13324
_reflns_threshold_expression &gt;2sigma(I)
_cod_data_source_file c3dt50453k.cif
_cod_data_source_block CCDC899490
_cod_depositor_comments
;
The following automatic conversions were performed:

'_symmetry_cell_setting' value 'Triclinic' changed to 'triclinic'
according to /home/saulius/struct/CIF-dictionaries/cif_core.dic
dictionary named 'cif_core.dic' version 2.4.2 from 2011-04-26.

Automatic conversion script
Id: cif_fix_values 1891 2012-01-12 08:04:46Z andrius 

The following automatic conversions were performed:

'_exptl_crystal_density_meas' value 'not measured' was changed to '?'
- the value is perceived as not measured.

Automatic conversion script
Id: cif_fix_values 3008 2015-01-20 13:52:24Z robertas 
;
_cod_original_cell_volume 3883.0(11)
_cod_database_code 7022980

loop_
_symmetry_equiv_pos_as_xyz
'x, y, z'
'-x, -y, -z'

loop_
_atom_site_label
_atom_site_type_symbol
_atom_site_fract_x
_atom_site_fract_y
_atom_site_fract_z
_atom_site_U_iso_or_equiv
_atom_site_adp_type
_atom_site_occupancy
_atom_site_symmetry_multiplicity
_atom_site_calc_flag
_atom_site_refinement_flags
Dy1 Dy 0.36524(8) 0.19755(6) 0.40911(5) 0.0309(3) Uani 1 1 d .
Dy2 Dy 0.74737(7) 0.29970(6) 0.33195(5) 0.0278(3) Uani 1 1 d .
Dy3 Dy 0.37366(8) 0.25262(6) -0.00395(5) 0.0296(3) Uani 1 1 d .
Sr1 Sr 0.50538(16) 0.50916(12) 0.24279(10) 0.0364(5) Uani 1 1 d .
Sr2 Sr 0.20892(17) 0.14230(13) -0.31808(12) 0.0397(6) Uani 1 1 d D
Sr3 Sr 0.44057(17) -0.00703(12) -0.28758(11) 0.0375(5) Uani 1 1 d D
O1 O 0.3761(10) 0.1065(9) 0.5015(8) 0.040(4) Uani 1 1 d .
O2 O 0.4594(12) 0.0505(10) 0.6015(8) 0.054(5) Uani 1 1 d .
O3 O 0.4922(12) 0.2734(9) 0.3814(8) 0.040(4) Uani 1 1 d .
O4 O 0.6429(11) 0.2932(9) 0.3936(7) 0.040(4) Uani 1 1 d .
O5 O 0.2782(12) 0.2162(9) 0.2726(8) 0.043(4) Uani 1 1 d .
O6 O 0.1796(15) 0.2896(15) 0.1967(10) 0.092(7) Uani 1 1 d .
O7 O 0.4318(10) 0.3126(9) 0.5375(7) 0.038(4) Uani 1 1 d .
O8 O 0.4632(12) 0.4586(9) 0.6066(8) 0.056(5) Uani 1 1 d .
O9 O 0.2209(12) 0.1982(9) 0.4314(9) 0.052(4) Uani 1 1 d .
O10 O 0.0810(12) 0.1320(11) 0.4169(10) 0.063(5) Uani 1 1 d .
O11 O 0.4091(11) 0.0809(9) 0.3240(7) 0.040(4) Uani 1 1 d .
O12 O 0.3774(11) -0.0500(9) 0.2293(7) 0.041(4) Uani 1 1 d .
O13 O 0.6721(10) 0.4289(9) 0.3061(8) 0.039(3) Uani 1 1 d U
O14 O 0.6823(10) 0.5792(9) 0.3324(8) 0.046(4) Uani 1 1 d .
O15 O 0.8629(11) 0.2840(8) 0.4513(7) 0.044(4) Uani 1 1 d .
O16 O 0.9746(11) 0.3431(10) 0.5762(9) 0.057(5) Uani 1 1 d .
O17 O 0.8541(10) 0.3727(8) 0.2935(8) 0.032(3) Uani 1 1 d .
O18 O 0.9521(13) 0.3798(10) 0.2288(9) 0.062(5) Uani 1 1 d .
O19 O 0.7140(10) 0.1382(8) 0.3177(7) 0.032(3) Uani 1 1 d .
O20 O 0.7309(12) -0.0027(9) 0.2760(9) 0.054(5) Uani 1 1 d .
O21 O 0.4988(13) 0.2306(9) 0.1127(7) 0.051(5) Uani 1 1 d .
O22 O 0.6474(10) 0.2552(8) 0.1969(8) 0.034(3) Uani 1 1 d .
O23 O 0.3877(11) 0.3434(9) -0.0915(8) 0.041(4) Uani 1 1 d U
O24 O 0.4641(11) 0.4314(10) -0.1371(8) 0.052(5) Uani 1 1 d .
O25 O 0.3878(11) 0.3877(8) 0.0983(7) 0.036(4) Uani 1 1 d .
O26 O 0.3200(11) 0.4876(9) 0.1592(8) 0.046(4) Uani 1 1 d .
O27 O 0.2431(12) 0.1828(9) -0.1324(8) 0.044(4) Uani 1 1 d .
O28 O 0.1029(12) 0.1725(10) -0.2284(8) 0.048(4) Uani 1 1 d .
O29 O 0.3012(11) 0.2124(9) 0.0898(8) 0.042(4) Uani 1 1 d .
O30 O 0.250(2) 0.1063(11) 0.1393(14) 0.100(8) Uani 1 1 d .
H30A H 0.2366 0.1487 0.1669 0.150 Uiso 1 1 calc R
O31 O 0.4442(10) 0.1608(9) -0.0813(7) 0.035(3) Uani 1 1 d .
O32 O 0.4620(13) 0.0246(10) -0.1424(8) 0.057(5) Uani 1 1 d .
O33 O 0.4487(12) 0.3584(9) 0.2552(7) 0.054(5) Uani 1 1 d .
H33A H 0.4023 0.3269 0.2132 0.082 Uiso 1 1 d R
H33B H 0.4551 0.3332 0.2933 0.082 Uiso 1 1 d R
O34 O 0.4835(15) 0.6779(11) 0.2880(11) 0.083(6) Uani 1 1 d D
H34A H 0.4667 0.6980 0.3267 0.125 Uiso 1 1 d RD
H34B H 0.4782 0.6510 0.2409 0.125 Uiso 1 1 d RD
O35 O 0.2402(10) 0.3106(9) -0.2452(8) 0.044(4) Uani 1 1 d .
H35A H 0.2827 0.3232 -0.1974 0.066 Uiso 1 1 d R
H35B H 0.2284 0.3602 -0.2562 0.066 Uiso 1 1 d R
O36 O 0.0858(13) 0.2008(11) -0.4255(9) 0.066(5) Uani 1 1 d .
H36A H 0.0627 0.2493 -0.4238 0.099 Uiso 1 1 d R
H36B H 0.0987 0.1884 -0.4679 0.099 Uiso 1 1 d R
O37 O 0.2986(12) 0.2318(10) -0.3810(9) 0.058(5) Uani 1 1 d .
H37A H 0.3056 0.2195 -0.4262 0.088 Uiso 1 1 d R
H37B H 0.3060 0.2889 -0.3636 0.088 Uiso 1 1 d R
O38 O 0.0625(13) 0.0071(11) -0.4011(10) 0.074(6) Uani 1 1 d .
H38A H 0.0299 -0.0146 -0.3784 0.111 Uiso 1 1 d R
H38B H 0.0349 0.0471 -0.4208 0.111 Uiso 1 1 d R
O39 O 0.2508(13) 0.0366(10) -0.4320(10) 0.096(7) Uani 1 1 d D
H39A H 0.2578 0.0583 -0.4670 0.144 Uiso 1 1 d RD
H39B H 0.3039 0.0234 -0.4185 0.144 Uiso 1 1 d RD
O40 O 0.4075(7) 0.1627(8) -0.2446(7) 0.046(4) Uani 1 1 d D
H40A H 0.4264 0.1922 -0.1967 0.069 Uiso 1 1 d RD
H40B H 0.4323 0.2046 -0.2551 0.069 Uiso 1 1 d RD
O41 O 0.5042(13) -0.1362(9) -0.2295(9) 0.062(5) Uani 1 1 d .
H41A H 0.5511 -0.1417 -0.2435 0.093 Uiso 1 1 d R
H41B H 0.5113 -0.1616 -0.1915 0.093 Uiso 1 1 d R
N1 N 0.5294(12) 0.1763(10) 0.4879(8) 0.027(4) Uani 1 1 d .
N2 N 0.3310(16) 0.3510(11) 0.4007(10) 0.054(6) Uani 1 1 d .
N3 N 0.2457(10) 0.0560(8) 0.3302(7) 0.017(2) Uani 1 1 d U
N4 N 0.8187(12) 0.4431(10) 0.4418(9) 0.030(4) Uani 1 1 d .
N5 N 0.8370(12) 0.2029(10) 0.2689(8) 0.032(4) Uani 1 1 d .
N6 N 0.5318(14) 0.3397(10) 0.0308(8) 0.039(5) Uani 1 1 d .
N7 N 0.2354(13) 0.3260(11) -0.0247(10) 0.039(4) Uani 1 1 d U
N8 N 0.3493(12) 0.0901(10) -0.0093(8) 0.030(4) Uani 1 1 d .
C1 C 0.5392(13) 0.1359(12) 0.5463(11) 0.031(5) Uani 1 1 d DU
C2 C 0.6308(12) 0.1290(18) 0.5943(14) 0.069(9) Uani 1 1 d D
H2 H 0.6395 0.0972 0.6333 0.083 Uiso 1 1 calc R
C3 C 0.7091(15) 0.168(2) 0.5855(14) 0.083(10) Uani 1 1 d D
H3 H 0.7701 0.1671 0.6202 0.100 Uiso 1 1 calc R
C4 C 0.692(2) 0.2090(17) 0.5225(14) 0.069(8) Uani 1 1 d D
H4 H 0.7422 0.2330 0.5119 0.083 Uiso 1 1 calc R
C5 C 0.6041(19) 0.2136(14) 0.4775(11) 0.045(7) Uani 1 1 d .
C6 C 0.4526(17) 0.0938(13) 0.5518(12) 0.034(5) Uani 1 1 d .
C7 C 0.5760(19) 0.2639(11) 0.4115(10) 0.030(5) Uani 1 1 d .
C8 C 0.2738(16) 0.3681(14) 0.3319(12) 0.038(5) Uani 1 1 d U
C9 C 0.258(3) 0.453(2) 0.3248(19) 0.103(14) Uani 1 1 d .
H9 H 0.2215 0.4635 0.2756 0.124 Uiso 1 1 calc R
C10 C 0.303(3) 0.5256(19) 0.399(2) 0.096(12) Uani 1 1 d .
H10 H 0.2996 0.5852 0.3982 0.115 Uiso 1 1 calc R
C11 C 0.3455(17) 0.5084(16) 0.4653(15) 0.050(6) Uani 1 1 d .
H11 H 0.3617 0.5541 0.5134 0.061 Uiso 1 1 calc R
C12 C 0.371(2) 0.4204(13) 0.4704(14) 0.053(7) Uani 1 1 d .
C13 C 0.2435(17) 0.2848(18) 0.2614(12) 0.047(6) Uani 1 1 d .
C14 C 0.4302(14) 0.3976(12) 0.5462(11) 0.026(4) Uani 1 1 d U
C15 C 0.1630(13) 0.0575(11) 0.3367(10) 0.021(2) Uani 1 1 d U
C16 C 0.089(2) -0.0164(14) 0.2903(13) 0.061(8) Uani 1 1 d .
H16 H 0.0327 -0.0196 0.2986 0.073 Uiso 1 1 calc R
C17 C 0.1014(17) -0.0829(16) 0.2330(14) 0.049(6) Uani 1 1 d .
H17 H 0.0528 -0.1312 0.2010 0.059 Uiso 1 1 calc R
C18 C 0.1841(15) -0.0789(13) 0.2225(12) 0.038(5) Uani 1 1 d .
H18 H 0.1953 -0.1230 0.1842 0.045 Uiso 1 1 calc R
C19 C 0.2532(13) -0.0012(11) 0.2755(10) 0.022(2) Uani 1 1 d U
C20 C 0.1535(15) 0.1349(13) 0.3977(11) 0.031(5) Uani 1 1 d U
C21 C 0.3494(14) 0.0077(13) 0.2738(10) 0.025(4) Uani 1 1 d U
C22 C 0.7929(14) 0.5195(13) 0.4297(12) 0.031(5) Uani 1 1 d .
C23 C 0.8325(15) 0.6018(14) 0.4868(12) 0.042(6) Uani 1 1 d .
H23 H 0.8109 0.6550 0.4788 0.050 Uiso 1 1 calc R
C24 C 0.908(2) 0.5999(15) 0.5579(15) 0.076(10) Uani 1 1 d .
H24 H 0.9397 0.6539 0.5970 0.091 Uiso 1 1 calc R
C25 C 0.9347(18) 0.5209(14) 0.5708(12) 0.048(7) Uani 1 1 d .
H25 H 0.9821 0.5210 0.6198 0.057 Uiso 1 1 calc R
C26 C 0.8922(16) 0.4413(14) 0.5118(12) 0.040(5) Uani 1 1 d .
C27 C 0.7114(16) 0.5093(14) 0.3481(12) 0.037(5) Uani 1 1 d U
C28 C 0.9118(18) 0.3518(14) 0.5143(12) 0.044(6) Uani 1 1 d .
C29 C 0.8902(15) 0.2380(13) 0.2398(11) 0.034(5) Uani 1 1 d U
C30 C 0.944(2) 0.1865(15) 0.1991(14) 0.060(8) Uani 1 1 d .
H30 H 0.9891 0.2135 0.1845 0.071 Uiso 1 1 calc R
C31 C 0.9223(18) 0.0932(16) 0.1840(14) 0.050(6) Uani 1 1 d .
H31 H 0.9499 0.0552 0.1546 0.060 Uiso 1 1 calc R
C32 C 0.861(2) 0.0565(16) 0.2120(14) 0.067(9) Uani 1 1 d .
H32 H 0.8459 -0.0058 0.2017 0.081 Uiso 1 1 calc R
C33 C 0.8217(15) 0.1124(13) 0.2546(11) 0.034(5) Uani 1 1 d .
C34 C 0.9042(15) 0.3392(13) 0.2548(12) 0.033(5) Uani 1 1 d .
C35 C 0.7498(17) 0.0796(15) 0.2854(13) 0.041(5) Uani 1 1 d U
C36 C 0.6030(15) 0.3340(14) 0.0959(11) 0.034(5) Uani 1 1 d .
C37 C 0.6936(17) 0.3899(16) 0.1239(15) 0.057(7) Uani 1 1 d .
H37 H 0.7411 0.3910 0.1731 0.069 Uiso 1 1 calc R
C38 C 0.709(2) 0.443(2) 0.0749(15) 0.091(12) Uani 1 1 d .
H38 H 0.7677 0.4751 0.0875 0.109 Uiso 1 1 calc R
C39 C 0.6298(16) 0.4447(14) 0.0058(13) 0.043(5) Uani 1 1 d U
H39 H 0.6349 0.4839 -0.0248 0.052 Uiso 1 1 calc R
C40 C 0.5467(16) 0.3894(14) -0.0162(12) 0.039(5) Uani 1 1 d U
C41 C 0.5809(17) 0.2719(12) 0.1395(10) 0.032(5) Uani 1 1 d .
C42 C 0.4538(16) 0.3889(14) -0.0881(11) 0.044(6) Uani 1 1 d .
C43 C 0.2345(15) 0.3887(13) 0.0178(11) 0.031(5) Uani 1 1 d U
C44 C 0.1500(19) 0.4300(16) 0.0197(13) 0.056(7) Uani 1 1 d .
H44 H 0.1504 0.4730 0.0649 0.067 Uiso 1 1 calc R
C45 C 0.065(2) 0.3957(19) -0.0581(15) 0.085(11) Uani 1 1 d .
H45 H 0.0098 0.4203 -0.0667 0.103 Uiso 1 1 calc R
C46 C 0.073(2) 0.3257(16) -0.1158(16) 0.066(8) Uani 1 1 d .
H46 H 0.0244 0.3061 -0.1672 0.079 Uiso 1 1 calc R
C47 C 0.1486(17) 0.2852(15) -0.0999(13) 0.041(6) Uani 1 1 d .
C48 C 0.3148(16) 0.4246(13) 0.1022(12) 0.032(5) Uani 1 1 d U
C49 C 0.1631(17) 0.2081(14) -0.1582(14) 0.040(6) Uani 1 1 d .
C50 C 0.3079(15) 0.0580(13) 0.0330(11) 0.034(5) Uani 1 1 d .
C51 C 0.2897(19) -0.0317(14) 0.0292(13) 0.053(7) Uani 1 1 d .
H51 H 0.2578 -0.0514 0.0587 0.063 Uiso 1 1 calc R
C52 C 0.3206(18) -0.0892(16) -0.0196(13) 0.054(7) Uani 1 1 d .
H52 H 0.3101 -0.1506 -0.0238 0.065 Uiso 1 1 calc R
C53 C 0.3667(17) -0.0604(13) -0.0629(11) 0.040(6) Uani 1 1 d .
H53 H 0.3884 -0.1003 -0.0964 0.048 Uiso 1 1 calc R
C54 C 0.3803(16) 0.0355(13) -0.0542(11) 0.038(6) Uani 1 1 d .
C55 C 0.281(2) 0.1350(18) 0.0873(13) 0.057(7) Uani 1 1 d .
C56 C 0.4341(14) 0.0758(14) -0.0982(11) 0.028(5) Uani 1 1 d .

loop_
_atom_site_aniso_label
_atom_site_aniso_U_11
_atom_site_aniso_U_22
_atom_site_aniso_U_33
_atom_site_aniso_U_23
_atom_site_aniso_U_13
_atom_site_aniso_U_12
Dy1 0.0456(7) 0.0250(5) 0.0218(5) 0.0073(4) 0.0131(4) 0.0003(5)
Dy2 0.0392(7) 0.0231(5) 0.0186(4) 0.0088(4) 0.0073(4) -0.0005(4)
Dy3 0.0439(7) 0.0237(5) 0.0182(4) 0.0084(4) 0.0079(4) -0.0003(4)
Sr1 0.0550(15) 0.0287(10) 0.0197(9) 0.0110(8) 0.0066(9) -0.0015(10)
Sr2 0.0530(16) 0.0273(10) 0.0412(11) 0.0135(9) 0.0185(11) 0.0058(10)
Sr3 0.0605(16) 0.0307(10) 0.0290(10) 0.0145(8) 0.0228(10) 0.0051(10)
O1 0.030(10) 0.060(10) 0.036(8) 0.032(7) 0.011(7) -0.008(8)
O2 0.086(14) 0.062(10) 0.038(8) 0.044(8) 0.031(9) 0.027(10)
O3 0.068(12) 0.044(9) 0.033(8) 0.031(7) 0.029(8) 0.041(9)
O4 0.054(11) 0.036(8) 0.022(7) 0.012(6) 0.004(7) -0.003(8)
O5 0.057(12) 0.032(8) 0.033(8) 0.006(7) 0.015(8) -0.006(8)
O6 0.079(16) 0.144(19) 0.037(10) 0.039(11) -0.007(10) 0.024(14)
O7 0.049(10) 0.038(8) 0.021(7) 0.004(6) 0.010(7) 0.003(7)
O8 0.083(14) 0.041(9) 0.034(8) 0.002(7) 0.022(8) -0.024(9)
O9 0.080(14) 0.028(8) 0.049(9) 0.003(7) 0.033(9) 0.001(8)
O10 0.044(12) 0.071(12) 0.062(11) -0.001(9) 0.025(9) -0.020(9)
O11 0.053(11) 0.036(8) 0.029(7) 0.014(6) 0.011(7) 0.006(8)
O12 0.063(11) 0.046(9) 0.023(7) 0.012(6) 0.020(7) 0.031(8)
O13 0.039(4) 0.039(4) 0.039(4) 0.0108(14) 0.0140(16) 0.0070(12)
O14 0.032(10) 0.031(8) 0.050(9) 0.015(7) -0.015(7) 0.008(7)
O15 0.075(13) 0.020(7) 0.023(7) 0.003(6) 0.006(7) 0.002(7)
O16 0.045(11) 0.048(10) 0.046(9) 0.013(8) -0.020(8) 0.016(8)
O17 0.026(9) 0.038(8) 0.043(8) 0.019(6) 0.018(7) 0.019(7)
O18 0.081(14) 0.050(10) 0.067(11) 0.018(8) 0.048(10) -0.018(9)
O19 0.033(9) 0.030(7) 0.029(7) 0.010(6) 0.007(6) 0.002(7)
O20 0.063(12) 0.019(7) 0.075(11) 0.021(7) 0.020(9) -0.001(8)
O21 0.084(14) 0.035(8) 0.018(7) 0.015(6) -0.001(8) -0.003(9)
O22 0.035(9) 0.037(8) 0.044(8) 0.025(7) 0.020(7) 0.014(7)
O23 0.041(4) 0.041(4) 0.040(4) 0.0119(14) 0.0151(17) 0.0066(12)
O24 0.065(12) 0.056(10) 0.027(7) 0.029(7) 0.003(7) -0.015(9)
O25 0.058(11) 0.022(7) 0.027(7) 0.011(6) 0.013(7) -0.001(7)
O26 0.065(12) 0.029(8) 0.034(8) -0.002(6) 0.014(8) 0.010(8)
O27 0.064(13) 0.029(8) 0.034(8) 0.001(6) 0.019(8) -0.007(8)
O28 0.060(12) 0.050(9) 0.020(7) 0.007(7) 0.002(7) 0.008(8)
O29 0.046(11) 0.022(7) 0.059(9) 0.011(7) 0.024(8) -0.002(7)
O30 0.16(2) 0.044(11) 0.126(18) -0.001(11) 0.111(17) -0.019(13)
O31 0.040(10) 0.039(8) 0.032(7) 0.012(6) 0.022(7) -0.003(7)
O32 0.086(14) 0.063(11) 0.024(8) 0.021(7) 0.014(8) 0.043(10)
O33 0.092(14) 0.034(8) 0.018(7) 0.014(6) 0.002(8) -0.021(8)
O34 0.118(19) 0.066(12) 0.065(12) 0.009(10) 0.038(12) 0.021(12)
O35 0.041(10) 0.052(9) 0.038(8) 0.021(7) 0.008(7) 0.008(8)
O36 0.084(15) 0.075(12) 0.045(9) 0.029(9) 0.018(9) 0.050(11)
O37 0.086(15) 0.044(9) 0.047(9) 0.020(7) 0.026(9) -0.005(9)
O38 0.064(14) 0.078(13) 0.065(11) 0.015(10) 0.018(10) -0.025(10)
O39 0.096(17) 0.086(14) 0.122(17) -0.007(12) 0.088(15) -0.019(12)
O40 0.061(12) 0.029(8) 0.047(9) 0.005(6) 0.025(8) -0.007(8)
O41 0.113(17) 0.051(10) 0.052(9) 0.032(8) 0.052(10) 0.022(10)
N1 0.029(10) 0.025(8) 0.018(8) 0.003(6) -0.002(7) 0.010(8)
N2 0.111(19) 0.030(10) 0.029(9) 0.005(8) 0.041(11) 0.008(11)
N3 0.018(2) 0.017(2) 0.016(2) 0.0064(10) 0.0053(13) 0.0018(11)
N4 0.035(11) 0.026(9) 0.024(8) 0.007(7) 0.008(8) -0.010(8)
N5 0.039(12) 0.025(9) 0.020(8) 0.008(7) 0.000(7) -0.019(8)
N6 0.065(14) 0.036(9) 0.015(8) 0.017(7) 0.009(8) 0.010(9)
N7 0.039(4) 0.039(4) 0.038(4) 0.0111(15) 0.0150(19) 0.0066(13)
N8 0.046(12) 0.020(8) 0.020(8) 0.004(7) 0.008(8) 0.007(8)
C1 0.030(5) 0.031(5) 0.031(5) 0.0088(16) 0.012(2) 0.0051(13)
C2 0.048(18) 0.09(2) 0.065(16) 0.049(15) 0.010(14) -0.025(15)
C3 0.042(18) 0.14(3) 0.061(17) 0.072(18) -0.013(14) -0.006(18)
C4 0.08(2) 0.072(19) 0.075(19) 0.044(16) 0.041(18) 0.018(17)
C5 0.063(18) 0.051(14) 0.012(9) 0.012(9) 0.008(10) -0.018(13)
C6 0.051(16) 0.031(11) 0.031(11) 0.009(9) 0.028(11) 0.008(11)
C7 0.070(18) 0.014(9) 0.013(9) 0.008(7) 0.019(11) 0.014(11)
C8 0.038(5) 0.039(5) 0.038(5) 0.0104(17) 0.015(2) 0.0066(13)
C9 0.19(4) 0.08(2) 0.08(2) 0.051(18) 0.06(2) 0.09(3)
C10 0.18(4) 0.058(19) 0.10(2) 0.058(19) 0.07(3) 0.05(2)
C11 0.046(17) 0.050(15) 0.064(16) 0.009(12) 0.036(14) 0.004(13)
C12 0.10(2) 0.022(11) 0.055(14) 0.008(10) 0.052(15) 0.014(13)
C13 0.031(15) 0.081(19) 0.032(12) 0.022(12) 0.012(11) -0.006(14)
C14 0.027(4) 0.027(4) 0.026(4) 0.0074(16) 0.0104(19) 0.0041(13)
C15 0.021(2) 0.022(3) 0.022(3) 0.0059(11) 0.0086(14) 0.0037(11)
C16 0.10(2) 0.035(13) 0.035(12) 0.006(10) 0.011(14) -0.001(14)
C17 0.030(15) 0.062(16) 0.054(15) 0.011(12) 0.016(12) 0.009(12)
C18 0.029(14) 0.032(11) 0.052(13) -0.002(10) 0.025(11) -0.002(10)
C19 0.022(3) 0.022(3) 0.022(2) 0.0052(10) 0.0088(14) 0.0042(12)
C20 0.031(5) 0.031(5) 0.031(5) 0.0085(16) 0.012(2) 0.0050(13)
C21 0.019(5) 0.042(11) 0.016(8) 0.013(8) 0.004(7) 0.016(7)
C22 0.015(12) 0.031(11) 0.045(12) 0.012(9) 0.009(10) 0.011(9)
C23 0.029(14) 0.038(12) 0.039(12) 0.002(10) -0.006(11) 0.018(11)
C24 0.10(3) 0.026(13) 0.058(16) -0.016(11) 0.006(17) -0.008(15)
C25 0.064(19) 0.033(12) 0.030(11) 0.007(10) -0.002(11) 0.016(12)
C26 0.038(15) 0.038(12) 0.037(12) 0.012(10) 0.005(11) 0.013(11)
C27 0.038(5) 0.038(5) 0.037(5) 0.0103(17) 0.015(2) 0.0061(13)
C28 0.060(18) 0.035(12) 0.034(12) 0.015(10) 0.009(12) 0.011(12)
C29 0.034(5) 0.034(5) 0.034(5) 0.0092(17) 0.013(2) 0.0059(13)
C30 0.10(2) 0.046(15) 0.061(16) 0.017(12) 0.058(16) 0.024(15)
C31 0.052(17) 0.057(16) 0.060(15) 0.025(13) 0.033(14) 0.037(14)
C32 0.11(3) 0.038(14) 0.042(14) 0.020(12) 0.007(15) 0.005(15)
C33 0.033(14) 0.035(12) 0.021(10) 0.013(9) -0.009(9) 0.005(10)
C34 0.019(12) 0.033(11) 0.039(12) 0.001(9) 0.006(10) 0.004(10)
C35 0.041(5) 0.041(5) 0.041(5) 0.0115(18) 0.015(2) 0.0068(14)
C36 0.028(13) 0.049(13) 0.026(10) 0.019(9) 0.005(9) 0.007(11)
C37 0.032(16) 0.073(17) 0.076(17) 0.056(15) 0.009(13) 0.005(13)
C38 0.06(2) 0.12(2) 0.058(16) 0.061(17) -0.029(15) -0.048(18)
C39 0.043(6) 0.044(5) 0.043(5) 0.0123(18) 0.017(2) 0.0069(14)
C40 0.039(5) 0.039(5) 0.039(5) 0.0112(17) 0.015(2) 0.0063(14)
C41 0.054(16) 0.020(10) 0.011(9) 0.002(8) -0.001(10) 0.008(11)
C42 0.045(16) 0.054(14) 0.018(10) 0.016(9) -0.003(10) -0.020(12)
C43 0.031(5) 0.031(5) 0.032(5) 0.0089(16) 0.011(2) 0.0053(13)
C44 0.07(2) 0.055(15) 0.031(12) -0.001(11) 0.015(12) -0.005(14)
C45 0.07(2) 0.08(2) 0.057(17) 0.001(15) -0.025(15) 0.038(18)
C46 0.08(2) 0.050(16) 0.064(17) -0.001(13) 0.029(16) 0.018(16)
C47 0.037(15) 0.045(13) 0.049(13) 0.018(11) 0.021(12) 0.005(12)
C48 0.032(5) 0.032(5) 0.032(5) 0.0088(16) 0.013(2) 0.0051(13)
C49 0.024(14) 0.039(13) 0.057(15) 0.015(11) 0.019(12) -0.009(11)
C50 0.035(14) 0.045(12) 0.030(11) 0.009(9) 0.023(10) 0.000(11)
C51 0.09(2) 0.045(14) 0.052(14) 0.030(11) 0.052(15) 0.010(14)
C52 0.06(2) 0.052(15) 0.046(14) 0.027(12) 0.009(13) 0.023(14)
C53 0.061(17) 0.030(11) 0.022(10) 0.007(9) 0.007(11) 0.015(11)
C54 0.056(16) 0.024(11) 0.024(10) 0.006(8) 0.008(10) -0.011(10)
C55 0.08(2) 0.067(18) 0.036(13) 0.003(12) 0.038(14) 0.012(15)
C56 0.026(13) 0.042(13) 0.024(10) 0.014(9) 0.011(9) 0.021(10)

loop_
_atom_type_symbol
_atom_type_description
_atom_type_scat_dispersion_real
_atom_type_scat_dispersion_imag
_atom_type_scat_source
C C 0.0033 0.0016 'International Tables Vol C Tables 4.2.6.8 and 6.1.1.4'
H H 0.0000 0.0000 'International Tables Vol C Tables 4.2.6.8 and 6.1.1.4'
N N 0.0061 0.0033 'International Tables Vol C Tables 4.2.6.8 and 6.1.1.4'
O O 0.0106 0.0060 'International Tables Vol C Tables 4.2.6.8 and 6.1.1.4'
Sr Sr -1.5307 3.2498 'International Tables Vol C Tables 4.2.6.8 and 6.1.1.4'
Dy Dy -0.1892 4.4098 'International Tables Vol C Tables 4.2.6.8 and 6.1.1.4'

loop_
_geom_angle_atom_site_label_1
_geom_angle_atom_site_label_2
_geom_angle_atom_site_label_3
_geom_angle
_geom_angle_site_symmetry_1
_geom_angle_site_symmetry_3
O9 Dy1 O11 128.7(5) . .
O9 Dy1 O1 74.8(5) . .
O11 Dy1 O1 90.0(5) . .
O9 Dy1 O7 84.9(5) . .
O11 Dy1 O7 141.0(5) . .
O1 Dy1 O7 79.9(4) . .
O9 Dy1 O5 88.0(5) . .
O11 Dy1 O5 78.4(5) . .
O1 Dy1 O5 146.3(5) . .
O7 Dy1 O5 128.0(4) . .
O9 Dy1 O3 150.3(5) . .
O11 Dy1 O3 74.3(5) . .
O1 Dy1 O3 129.2(5) . .
O7 Dy1 O3 83.3(5) . .
O5 Dy1 O3 78.1(5) . .
O9 Dy1 N2 78.0(6) . .
O11 Dy1 N2 132.6(5) . .
O1 Dy1 N2 137.4(5) . .
O7 Dy1 N2 65.5(5) . .
O5 Dy1 N2 62.6(5) . .
O3 Dy1 N2 72.4(6) . .
O9 Dy1 N1 135.4(5) . .
O11 Dy1 N1 71.2(5) . .
O1 Dy1 N1 64.9(5) . .
O7 Dy1 N1 70.4(5) . .
O5 Dy1 N1 136.5(5) . .
O3 Dy1 N1 64.3(5) . .
N2 Dy1 N1 120.3(6) . .
O9 Dy1 N3 65.8(5) . .
O11 Dy1 N3 62.8(5) . .
O1 Dy1 N3 73.1(4) . .
O7 Dy1 N3 144.3(4) . .
O5 Dy1 N3 73.4(4) . .
O3 Dy1 N3 132.1(4) . .
N2 Dy1 N3 123.1(6) . .
N1 Dy1 N3 116.3(5) . .
O4 Dy2 O22 101.0(5) . .
O4 Dy2 O17 154.7(5) . .
O22 Dy2 O17 87.6(5) . .
O4 Dy2 O15 87.3(5) . .
O22 Dy2 O15 155.7(4) . .
O17 Dy2 O15 94.5(5) . .
O4 Dy2 O13 79.4(5) . .
O22 Dy2 O13 74.2(4) . .
O17 Dy2 O13 80.2(5) . .
O15 Dy2 O13 130.0(4) . .
O4 Dy2 O19 77.7(5) . .
O22 Dy2 O19 81.9(4) . .
O17 Dy2 O19 127.4(5) . .
O15 Dy2 O19 77.6(4) . .
O13 Dy2 O19 142.8(5) . .
O4 Dy2 N5 141.2(5) . .
O22 Dy2 N5 77.9(5) . .
O17 Dy2 N5 63.8(4) . .
O15 Dy2 N5 81.4(5) . .
O13 Dy2 N5 134.9(4) . .
O19 Dy2 N5 63.7(4) . .
O4 Dy2 N4 82.7(5) . .
O22 Dy2 N4 137.7(5) . .
O17 Dy2 N4 75.1(5) . .
O15 Dy2 N4 65.7(5) . .
O13 Dy2 N4 65.0(5) . .
O19 Dy2 N4 138.9(4) . .
N5 Dy2 N4 124.4(5) . .
O31 Dy3 O25 148.5(5) . .
O31 Dy3 O23 79.1(4) . .
O25 Dy3 O23 89.2(4) . .
O31 Dy3 O21 84.8(5) . .
O25 Dy3 O21 79.3(5) . .
O23 Dy3 O21 127.2(5) . .
O31 Dy3 O27 76.7(5) . .
O25 Dy3 O27 128.8(5) . .
O23 Dy3 O27 76.0(5) . .
O21 Dy3 O27 147.0(5) . .
O31 Dy3 N7 139.5(5) . .
O25 Dy3 N7 63.1(5) . .
O23 Dy3 N7 77.4(5) . .
O21 Dy3 N7 135.6(5) . .
O27 Dy3 N7 65.9(6) . .
O31 Dy3 N8 65.3(5) . .
O25 Dy3 N8 132.6(4) . .
O23 Dy3 N8 138.2(5) . .
O21 Dy3 N8 72.3(5) . .
O27 Dy3 N8 75.2(5) . .
N7 Dy3 N8 116.3(6) . .
O31 Dy3 N6 74.1(5) . .
O25 Dy3 N6 74.5(5) . .
O23 Dy3 N6 62.5(5) . .
O21 Dy3 N6 64.8(5) . .
O27 Dy3 N6 132.6(5) . .
N7 Dy3 N6 121.1(5) . .
N8 Dy3 N6 122.4(6) . .
O31 Dy3 O29 128.4(4) . .
O25 Dy3 O29 71.7(4) . .
O23 Dy3 O29 150.6(5) . .
O21 Dy3 O29 72.1(5) . .
O27 Dy3 O29 98.4(5) . .
N7 Dy3 O29 74.1(5) . .
N8 Dy3 O29 63.8(5) . .
N6 Dy3 O29 128.9(5) . .
O24 Sr1 O33 136.9(5) 2_665 .
O24 Sr1 O8 144.8(4) 2_665 2_666
O33 Sr1 O8 77.2(4) . 2_666
O24 Sr1 O14 84.4(5) 2_665 .
O33 Sr1 O14 116.1(5) . .
O8 Sr1 O14 68.8(5) 2_666 .
O24 Sr1 O34 79.5(5) 2_665 .
O33 Sr1 O34 137.6(6) . .
O8 Sr1 O34 74.6(5) 2_666 .
O14 Sr1 O34 81.8(5) . .
O24 Sr1 O26 90.3(5) 2_665 .
O33 Sr1 O26 78.1(5) . .
O8 Sr1 O26 108.8(5) 2_666 .
O14 Sr1 O26 163.5(4) . .
O34 Sr1 O26 81.9(5) . .
O24 Sr1 O25 76.3(4) 2_665 .
O33 Sr1 O25 64.9(4) . .
O8 Sr1 O25 138.3(4) 2_666 .
O14 Sr1 O25 143.4(5) . .
O34 Sr1 O25 123.6(5) . .
O26 Sr1 O25 48.6(4) . .
O24 Sr1 O13 102.1(5) 2_665 .
O33 Sr1 O13 73.4(5) . .
O8 Sr1 O13 76.8(5) 2_666 .
O14 Sr1 O13 47.5(4) . .
O34 Sr1 O13 128.1(5) . .
O26 Sr1 O13 148.9(4) . .
O25 Sr1 O13 106.5(4) . .
O35 Sr2 O20 134.4(5) . 2_655
O35 Sr2 O36 78.8(5) . .
O20 Sr2 O36 146.2(5) 2_655 .
O35 Sr2 O37 70.3(5) . .
O20 Sr2 O37 119.3(5) 2_655 .
O36 Sr2 O37 72.4(5) . .
O35 Sr2 O39 137.5(5) . .
O20 Sr2 O39 68.4(6) 2_655 .
O36 Sr2 O39 91.2(6) . .
O37 Sr2 O39 67.3(5) . .
O35 Sr2 O38 139.0(6) . .
O20 Sr2 O38 75.1(5) 2_655 .
O36 Sr2 O38 73.2(6) . .
O37 Sr2 O38 126.0(5) . .
O39 Sr2 O38 73.1(6) . .
O35 Sr2 O28 70.8(4) . .
O20 Sr2 O28 97.6(5) 2_655 .
O36 Sr2 O28 87.4(5) . .
O37 Sr2 O28 138.8(5) . .
O39 Sr2 O28 150.7(5) . .
O38 Sr2 O28 78.5(5) . .
O35 Sr2 O40 82.7(4) . .
O20 Sr2 O40 66.0(4) 2_655 .
O36 Sr2 O40 137.6(5) . .
O37 Sr2 O40 65.5(4) . .
O39 Sr2 O40 77.4(5) . .
O38 Sr2 O40 137.6(5) . .
O28 Sr2 O40 121.6(4) . .
O35 Sr2 O27 66.3(4) . .
O20 Sr2 O27 75.1(4) 2_655 .
O36 Sr2 O27 126.2(5) . .
O37 Sr2 O27 125.9(4) . .
O39 Sr2 O27 141.9(5) . .
O38 Sr2 O27 108.0(4) . .
O28 Sr2 O27 43.7(4) . .
O40 Sr2 O27 78.2(4) . .
O32 Sr3 O2 147.9(5) . 1_554
O32 Sr3 O41 69.6(5) . .
O2 Sr3 O41 131.2(5) 1_554 .
O32 Sr3 O12 84.4(5) . 2_655
O2 Sr3 O12 78.0(5) 1_554 2_655
O41 Sr3 O12 78.9(5) . 2_655
O32 Sr3 O40 73.9(4) . .
O2 Sr3 O40 79.8(4) 1_554 .
O41 Sr3 O40 142.9(4) . .
O12 Sr3 O40 91.4(4) 2_655 .
O32 Sr3 O20 71.0(5) . 2_655
O2 Sr3 O20 114.3(5) 1_554 2_655
O41 Sr3 O20 107.2(5) . 2_655
O12 Sr3 O20 150.0(4) 2_655 2_655
O40 Sr3 O20 65.8(4) . 2_655
O32 Sr3 O19 85.9(5) . 2_655
O2 Sr3 O19 121.6(5) 1_554 2_655
O41 Sr3 O19 71.7(5) . 2_655
O12 Sr3 O19 150.6(4) 2_655 2_655
O40 Sr3 O19 112.4(4) . 2_655
O20 Sr3 O19 46.7(4) 2_655 2_655
O32 Sr3 O11 114.5(5) . 2_655
O2 Sr3 O11 71.8(5) 1_554 2_655
O41 Sr3 O11 60.9(4) . 2_655
O12 Sr3 O11 47.6(4) 2_655 2_655
O40 Sr3 O11 133.5(4) . 2_655
O20 Sr3 O11 160.3(4) 2_655 2_655
O19 Sr3 O11 113.8(4) 2_655 2_655
O32 Sr3 C35 73.5(6) . 2_655
O2 Sr3 C35 124.8(6) 1_554 2_655
O41 Sr3 C35 86.7(6) . 2_655
O12 Sr3 C35 156.9(5) 2_655 2_655
O40 Sr3 C35 89.3(5) . 2_655
O20 Sr3 C35 23.7(5) 2_655 2_655
O19 Sr3 C35 23.7(4) 2_655 2_655
O11 Sr3 C35 137.2(5) 2_655 2_655
O32 Sr3 C21 101.0(5) . 2_655
O2 Sr3 C21 71.7(5) 1_554 2_655
O41 Sr3 C21 70.3(5) . 2_655
O12 Sr3 C21 23.1(4) 2_655 2_655
O40 Sr3 C21 111.3(4) . 2_655
O20 Sr3 C21 171.9(4) 2_655 2_655
O19 Sr3 C21 135.9(4) 2_655 2_655
O11 Sr3 C21 24.7(4) 2_655 2_655
C35 Sr3 C21 156.7(5) 2_655 2_655
C6 O1 Dy1 125.1(12) . .
C6 O2 Sr3 162.6(15) . 1_556
C7 O3 Dy1 122.8(11) . .
C7 O4 Dy2 161.1(12) . .
C13 O5 Dy1 123.3(13) . .
C14 O7 Dy1 124.9(11) . .
C14 O8 Sr1 139.3(12) . 2_666
C20 O9 Dy1 123.8(13) . .
C21 O11 Dy1 122.6(13) . .
C21 O11 Sr3 89.9(11) . 2_655
Dy1 O11 Sr3 146.9(6) . 2_655
C21 O12 Sr3 102.9(12) . 2_655
C27 O13 Dy2 121.8(13) . .
C27 O13 Sr1 84.8(12) . .
Dy2 O13 Sr1 151.5(6) . .
C27 O14 Sr1 98.7(12) . .
C28 O15 Dy2 123.6(12) . .
C34 O17 Dy2 129.4(12) . .
C35 O19 Dy2 125.3(13) . .
C35 O19 Sr3 90.1(12) . 2_655
Dy2 O19 Sr3 138.5(6) . 2_655
C35 O20 Sr2 146.2(15) . 2_655
C35 O20 Sr3 93.8(14) . 2_655
Sr2 O20 Sr3 109.0(5) 2_655 2_655
C41 O21 Dy3 122.9(11) . .
C41 O22 Dy2 147.7(12) . .
C42 O23 Dy3 129.9(14) . .
C42 O24 Sr1 169.9(16) . 2_665
C48 O25 Dy3 122.7(12) . .
C48 O25 Sr1 91.0(11) . .
Dy3 O25 Sr1 145.7(7) . .
C48 O26 Sr1 97.3(14) . .
C49 O27 Dy3 126.7(13) . .
C49 O27 Sr2 81.1(12) . .
Dy3 O27 Sr2 136.3(6) . .
C49 O28 Sr2 102.6(14) . .
C55 O29 Dy3 120.8(14) . .
C56 O31 Dy3 125.4(12) . .
C56 O32 Sr3 135.0(13) . .
Sr3 O40 Sr2 103.0(4) . .
C1 N1 C5 121.9(17) . .
C1 N1 Dy1 116.5(13) . .
C5 N1 Dy1 121.2(13) . .
C8 N2 C12 119.0(18) . .
C8 N2 Dy1 123.4(13) . .
C12 N2 Dy1 117.5(14) . .
C19 N3 C15 119.6(15) . .
C19 N3 Dy1 123.0(12) . .
C15 N3 Dy1 115.2(11) . .
C22 N4 C26 121.2(16) . .
C22 N4 Dy2 120.2(12) . .
C26 N4 Dy2 118.2(12) . .
C29 N5 C33 118.7(19) . .
C29 N5 Dy2 118.9(13) . .
C33 N5 Dy2 121.8(14) . .
C36 N6 C40 120(2) . .
C36 N6 Dy3 118.7(12) . .
C40 N6 Dy3 121.5(14) . .
C43 N7 C47 118(2) . .
C43 N7 Dy3 122.9(17) . .
C47 N7 Dy3 118.6(13) . .
C54 N8 C50 118.6(17) . .
C54 N8 Dy3 118.2(12) . .
C50 N8 Dy3 123.2(13) . .
N1 C1 C2 117.2(18) . .
N1 C1 C6 118.3(17) . .
C2 C1 C6 124.2(17) . .
C3 C2 C1 121.8(19) . .
C2 C3 C4 117(2) . .
C5 C4 C3 120(2) . .
C4 C5 N1 122.4(18) . .
C4 C5 C7 125(2) . .
N1 C5 C7 113(2) . .
O2 C6 O1 126(2) . .
O2 C6 C1 120(2) . .
O1 C6 C1 114.4(16) . .
O3 C7 O4 126.1(16) . .
O3 C7 C5 119(2) . .
O4 C7 C5 115(2) . .
N2 C8 C9 124(2) . .
N2 C8 C13 110.5(18) . .
C9 C8 C13 124(2) . .
C8 C9 C10 115(2) . .
C11 C10 C9 120(3) . .
C10 C11 C12 123(2) . .
N2 C12 C11 117(2) . .
N2 C12 C14 117.2(17) . .
C11 C12 C14 126.1(19) . .
O5 C13 O6 126(2) . .
O5 C13 C8 118.4(19) . .
O6 C13 C8 116(2) . .
O8 C14 O7 129.0(18) . .
O8 C14 C12 116.3(18) . .
O7 C14 C12 114.4(16) . .
N3 C15 C16 119.6(18) . .
N3 C15 C20 118.1(16) . .
C16 C15 C20 122.1(19) . .
C17 C16 C15 119(3) . .
C18 C17 C16 120(2) . .
C17 C18 C19 114.4(19) . .
N3 C19 C18 126.3(18) . .
N3 C19 C21 113.6(16) . .
C18 C19 C21 119.5(16) . .
O9 C20 O10 122.9(19) . .
O9 C20 C15 116.4(19) . .
O10 C20 C15 120.5(18) . .
O12 C21 O11 118.8(18) . .
O12 C21 C19 125.0(17) . .
O11 C21 C19 116.2(16) . .
O12 C21 Sr3 54.0(10) . 2_655
O11 C21 Sr3 65.4(10) . 2_655
C19 C21 Sr3 171.4(12) . 2_655
N4 C22 C23 123.2(18) . .
N4 C22 C27 114.4(17) . .
C23 C22 C27 122.4(18) . .
C22 C23 C24 115.4(19) . .
C25 C24 C23 122(2) . .
C24 C25 C26 120(2) . .
C25 C26 N4 118.4(18) . .
C25 C26 C28 127.8(19) . .
N4 C26 C28 113.7(18) . .
O14 C27 O13 125.2(19) . .
O14 C27 C22 118.2(17) . .
O13 C27 C22 116.2(18) . .
O16 C28 O15 123.1(19) . .
O16 C28 C26 118.4(19) . .
O15 C28 C26 118.5(18) . .
N5 C29 C30 123.5(19) . .
N5 C29 C34 117.8(19) . .
C30 C29 C34 118.6(19) . .
C31 C30 C29 114(2) . .
C32 C31 C30 121(2) . .
C33 C32 C31 119(2) . .
C32 C33 N5 124(2) . .
C32 C33 C35 123(2) . .
N5 C33 C35 113(2) . .
O18 C34 O17 126.7(19) . .
O18 C34 C29 123.5(19) . .
O17 C34 C29 109.6(18) . .
O19 C35 O20 125(2) . .
O19 C35 C33 116.3(19) . .
O20 C35 C33 118(2) . .
O19 C35 Sr3 66.2(12) . 2_655
O20 C35 Sr3 62.4(13) . 2_655
C33 C35 Sr3 160.4(14) . 2_655
N6 C36 C37 121.2(18) . .
N6 C36 C41 115.5(19) . .
C37 C36 C41 123.1(18) . .
C38 C37 C36 118(2) . .
C37 C38 C39 117(2) . .
C40 C39 C38 120(2) . .
N6 C40 C39 122(2) . .
N6 C40 C42 111.6(18) . .
C39 C40 C42 125.1(18) . .
O21 C41 O22 122.3(17) . .
O21 C41 C36 118.0(17) . .
O22 C41 C36 119(2) . .
O23 C42 O24 131(2) . .
O23 C42 C40 114.4(17) . .
O24 C42 C40 114.6(19) . .
N7 C43 C44 127(2) . .
N7 C43 C48 120(2) . .
C44 C43 C48 108.7(17) . .
C43 C44 C45 114(2) . .
C46 C45 C44 116(3) . .
C47 C46 C45 121(3) . .
C46 C47 C49 125(2) . .
C46 C47 N7 121(2) . .
C49 C47 N7 113(2) . .
O26 C48 O25 123.1(19) . .
O26 C48 C43 129(2) . .
O25 C48 C43 107.1(16) . .
O28 C49 O27 122(2) . .
O28 C49 C47 123(2) . .
O27 C49 C47 115(2) . .
N8 C50 C51 125.0(19) . .
N8 C50 C55 110.9(18) . .
C51 C50 C55 124.1(18) . .
C52 C51 C50 116(2) . .
C51 C52 C53 122(2) . .
C52 C53 C54 116(2) . .
N8 C54 C53 121.9(19) . .
N8 C54 C56 117.3(17) . .
C53 C54 C56 120.8(19) . .
O29 C55 O30 126(2) . .
O29 C55 C50 121(2) . .
O30 C55 C50 112(2) . .
O32 C56 O31 128.6(19) . .
O32 C56 C54 118.0(19) . .
O31 C56 C54 113.3(16) . .

loop_
_geom_bond_atom_site_label_1
_geom_bond_atom_site_label_2
_geom_bond_distance
_geom_bond_site_symmetry_2
Dy1 O9 2.396(17) .
Dy1 O11 2.398(14) .
Dy1 O1 2.402(12) .
Dy1 O7 2.410(12) .
Dy1 O5 2.467(14) .
Dy1 O3 2.468(16) .
Dy1 N2 2.490(17) .
Dy1 N1 2.511(16) .
Dy1 N3 2.514(13) .
Dy2 O4 2.275(15) .
Dy2 O22 2.297(13) .
Dy2 O17 2.319(13) .
Dy2 O15 2.346(13) .
Dy2 O13 2.432(14) .
Dy2 O19 2.442(12) .
Dy2 N5 2.469(18) .
Dy2 N4 2.482(14) .
Dy3 O31 2.361(14) .
Dy3 O25 2.394(12) .
Dy3 O23 2.407(13) .
Dy3 O21 2.420(14) .
Dy3 O27 2.421(15) .
Dy3 N7 2.433(18) .
Dy3 N8 2.484(14) .
Dy3 N6 2.484(19) .
Dy3 O29 2.510(14) .
Sr1 O24 2.485(12) 2_665
Sr1 O33 2.515(12) .
Sr1 O8 2.533(13) 2_666
Sr1 O14 2.616(14) .
Sr1 O34 2.629(17) .
Sr1 O26 2.666(16) .
Sr1 O25 2.753(12) .
Sr1 O13 2.907(15) .
Sr2 O35 2.555(14) .
Sr2 O20 2.574(14) 2_655
Sr2 O36 2.580(14) .
Sr2 O37 2.591(14) .
Sr2 O39 2.636(7) .
Sr2 O38 2.677(15) .
Sr2 O28 2.686(16) .
Sr2 O40 2.826(9) .
Sr2 O27 3.138(13) .
Sr3 O32 2.473(13) .
Sr3 O2 2.484(12) 1_554
Sr3 O41 2.563(14) .
Sr3 O12 2.616(16) 2_655
Sr3 O40 2.696(9) .
Sr3 O20 2.733(17) 2_655
Sr3 O19 2.815(13) 2_655
Sr3 O11 2.867(15) 2_655
O1 C6 1.27(2) .
O2 C6 1.22(2) .
O2 Sr3 2.484(12) 1_556
O3 C7 1.24(3) .
O4 C7 1.27(2) .
O5 C13 1.25(3) .
O6 C13 1.26(3) .
O7 C14 1.29(2) .
O8 C14 1.19(2) .
O8 Sr1 2.533(13) 2_666
O9 C20 1.24(2) .
O10 C20 1.28(2) .
O11 C21 1.32(2) .
O11 Sr3 2.867(15) 2_655
O12 C21 1.27(2) .
O12 Sr3 2.616(16) 2_655
O13 C27 1.27(2) .
O14 C27 1.25(2) .
O15 C28 1.30(2) .
O16 C28 1.24(2) .
O17 C34 1.28(2) .
O18 C34 1.22(2) .
O19 C35 1.24(2) .
O19 Sr3 2.815(13) 2_655
O20 C35 1.24(2) .
O20 Sr2 2.574(14) 2_655
O20 Sr3 2.733(17) 2_655
O21 C41 1.24(3) .
O22 C41 1.27(2) .
O23 C42 1.17(2) .
O24 C42 1.27(2) .
O24 Sr1 2.485(12) 2_665
O25 C48 1.31(2) .
O26 C48 1.22(2) .
O27 C49 1.28(3) .
O28 C49 1.25(2) .
O29 C55 1.20(3) .
O30 C55 1.34(3) .
O31 C56 1.26(2) .
O32 C56 1.21(2) .
N1 C1 1.32(2) .
N1 C5 1.34(3) .
N2 C8 1.35(3) .
N2 C12 1.37(3) .
N3 C19 1.22(2) .
N3 C15 1.32(2) .
N4 C22 1.31(2) .
N4 C26 1.38(2) .
N5 C29 1.27(2) .
N5 C33 1.35(2) .
N6 C36 1.32(2) .
N6 C40 1.34(2) .
N7 C43 1.10(2) .
N7 C47 1.50(3) .
N8 C54 1.28(3) .
N8 C50 1.31(2) .
C1 C2 1.396(10) .
C1 C6 1.49(3) .
C2 C3 1.386(10) .
C3 C4 1.389(10) .
C4 C5 1.33(3) .
C5 C7 1.53(2) .
C8 C9 1.38(3) .
C8 C13 1.50(3) .
C9 C10 1.45(4) .
C10 C11 1.25(3) .
C11 C12 1.46(3) .
C12 C14 1.49(3) .
C15 C16 1.41(3) .
C15 C20 1.49(2) .
C16 C17 1.36(3) .
C17 C18 1.35(3) .
C18 C19 1.43(2) .
C19 C21 1.49(3) .
C22 C23 1.38(3) .
C22 C27 1.53(3) .
C23 C24 1.40(3) .
C24 C25 1.36(3) .
C25 C26 1.37(3) .
C26 C28 1.44(3) .
C29 C30 1.46(3) .
C29 C34 1.51(3) .
C30 C31 1.39(3) .
C31 C32 1.37(3) .
C32 C33 1.34(3) .
C33 C35 1.51(3) .
C36 C37 1.44(3) .
C36 C41 1.47(3) .
C37 C38 1.40(3) .
C38 C39 1.41(3) .
C39 C40 1.36(3) .
C40 C42 1.56(3) .
C43 C44 1.50(3) .
C43 C48 1.54(3) .
C44 C45 1.50(3) .
C45 C46 1.37(3) .
C46 C47 1.33(3) .
C47 C49 1.49(3) .
C50 C51 1.37(3) .
C50 C55 1.55(3) .
C51 C52 1.34(3) .
C52 C53 1.36(3) .
C53 C54 1.44(3) .
C54 C56 1.53(3) .

loop_
_geom_hbond_atom_site_label_D
_geom_hbond_atom_site_label_H
_geom_hbond_atom_site_label_A
_geom_hbond_distance_DH
_geom_hbond_distance_HA
_geom_hbond_distance_DA
_geom_hbond_angle_DHA
_geom_hbond_site_symmetry_A
O41 H41B O21 0.85 2.02 2.855(17) 168.8 2_655
O41 H41A O11 0.85 2.15 2.762(19) 129.1 2_655
O40 H40B O34 0.82 2.46 3.28(2) 175.0 2_665
O40 H40A O31 0.82 2.20 2.835(16) 135.0 .
O39 H39B O2 0.82 2.28 3.03(2) 151.8 1_554
O39 H39A O1 0.82 2.22 2.885(18) 137.8 1_554
O38 H38B O36 0.85 2.47 3.14(2) 135.4 .
O38 H38A O10 0.85 2.19 2.85(2) 134.6 2
O37 H37B O14 0.85 1.96 2.808(19) 175.6 2_665
O37 H37A O1 0.85 2.49 3.16(2) 136.9 1_554
O37 H37A O9 0.85 2.39 3.10(2) 141.7 1_554
O36 H36B O10 0.85 1.99 2.80(2) 158.5 1_554
O36 H36A O16 0.85 2.05 2.88(2) 164.2 1_454
O35 H35B O14 0.85 2.54 3.02(2) 116.8 2_665
O35 H35A O23 0.85 1.97 2.814(19) 174.2 .
O34 H34B O24 0.84 2.50 3.27(2) 154.6 2_665
O34 H34A O7 0.84 2.46 2.94(2) 117.1 2_666
O33 H33B O3 0.85 1.96 2.806(16) 170.0 .
O33 H33A O29 0.85 2.43 3.255(19) 164.7 .
O30 H30A O6 0.82 2.42 3.19(3) 156.7 .
O30 H30A O5 0.82 1.82 2.50(2) 138.8 .

loop_
_geom_torsion_atom_site_label_1
_geom_torsion_atom_site_label_2
_geom_torsion_atom_site_label_3
_geom_torsion_atom_site_label_4
_geom_torsion
_geom_torsion_site_symmetry_1
_geom_torsion_site_symmetry_4
O9 Dy1 O1 C6 -154.1(16) . .
O11 Dy1 O1 C6 75.5(16) . .
O7 Dy1 O1 C6 -66.7(15) . .
O5 Dy1 O1 C6 144.2(14) . .
O3 Dy1 O1 C6 6.0(18) . .
N2 Dy1 O1 C6 -102.1(17) . .
N1 Dy1 O1 C6 6.3(14) . .
N3 Dy1 O1 C6 137.0(16) . .
O9 Dy1 O3 C7 143.9(13) . .
O11 Dy1 O3 C7 -71.3(13) . .
O1 Dy1 O3 C7 5.4(16) . .
O7 Dy1 O3 C7 76.5(14) . .
O5 Dy1 O3 C7 -152.4(14) . .
N2 Dy1 O3 C7 142.9(14) . .
N1 Dy1 O3 C7 5.1(13) . .
N3 Dy1 O3 C7 -98.0(14) . .
O22 Dy2 O4 C7 51(4) . .
O17 Dy2 O4 C7 159(4) . .
O15 Dy2 O4 C7 -106(4) . .
O13 Dy2 O4 C7 122(4) . .
O19 Dy2 O4 C7 -28(4) . .
N5 Dy2 O4 C7 -33(4) . .
N4 Dy2 O4 C7 -172(4) . .
O9 Dy1 O5 C13 65.3(17) . .
O11 Dy1 O5 C13 -164.5(17) . .
O1 Dy1 O5 C13 123.5(16) . .
O7 Dy1 O5 C13 -16.6(19) . .
O3 Dy1 O5 C13 -88.3(17) . .
N2 Dy1 O5 C13 -12.2(16) . .
N1 Dy1 O5 C13 -118.4(17) . .
N3 Dy1 O5 C13 130.7(17) . .
O9 Dy1 O7 C14 -85.7(16) . .
O11 Dy1 O7 C14 121.7(15) . .
O1 Dy1 O7 C14 -161.1(16) . .
O5 Dy1 O7 C14 -2.3(18) . .
O3 Dy1 O7 C14 67.0(15) . .
N2 Dy1 O7 C14 -6.6(15) . .
N1 Dy1 O7 C14 132.0(16) . .
N3 Dy1 O7 C14 -119.9(15) . .
O11 Dy1 O9 C20 -1.1(18) . .
O1 Dy1 O9 C20 -78.5(15) . .
O7 Dy1 O9 C20 -159.3(16) . .
O5 Dy1 O9 C20 72.3(15) . .
O3 Dy1 O9 C20 133.7(14) . .
N2 Dy1 O9 C20 134.6(16) . .
N1 Dy1 O9 C20 -104.1(16) . .
N3 Dy1 O9 C20 -0.4(14) . .
O9 Dy1 O11 C21 7.5(14) . .
O1 Dy1 O11 C21 77.8(12) . .
O7 Dy1 O11 C21 151.5(11) . .
O5 Dy1 O11 C21 -70.3(12) . .
O3 Dy1 O11 C21 -151.1(13) . .
N2 Dy1 O11 C21 -104.4(13) . .
N1 Dy1 O11 C21 141.2(13) . .
N3 Dy1 O11 C21 6.8(11) . .
O9 Dy1 O11 Sr3 -160.4(8) . 2_655
O1 Dy1 O11 Sr3 -90.1(9) . 2_655
O7 Dy1 O11 Sr3 -16.3(13) . 2_655
O5 Dy1 O11 Sr3 121.8(10) . 2_655
O3 Dy1 O11 Sr3 41.0(9) . 2_655
N2 Dy1 O11 Sr3 87.7(12) . 2_655
N1 Dy1 O11 Sr3 -26.6(9) . 2_655
N3 Dy1 O11 Sr3 -161.0(11) . 2_655
O4 Dy2 O13 C27 101.4(15) . .
O22 Dy2 O13 C27 -153.9(15) . .
O17 Dy2 O13 C27 -63.6(15) . .
O15 Dy2 O13 C27 24.1(17) . .
O19 Dy2 O13 C27 154.0(13) . .
N5 Dy2 O13 C27 -100.0(15) . .
N4 Dy2 O13 C27 14.5(14) . .
O4 Dy2 O13 Sr1 -55.2(11) . .
O22 Dy2 O13 Sr1 49.5(11) . .
O17 Dy2 O13 Sr1 139.9(12) . .
O15 Dy2 O13 Sr1 -132.5(11) . .
O19 Dy2 O13 Sr1 -2.5(16) . .
N5 Dy2 O13 Sr1 103.4(12) . .
N4 Dy2 O13 Sr1 -142.1(13) . .
O24 Sr1 O13 C27 81.0(11) 2_665 .
O33 Sr1 O13 C27 -143.3(12) . .
O8 Sr1 O13 C27 -62.9(11) 2_666 .
O14 Sr1 O13 C27 10.3(11) . .
O34 Sr1 O13 C27 -5.1(13) . .
O26 Sr1 O13 C27 -167.5(11) . .
O25 Sr1 O13 C27 160.1(11) . .
O24 Sr1 O13 Dy2 -118.8(11) 2_665 .
O33 Sr1 O13 Dy2 16.9(11) . .
O8 Sr1 O13 Dy2 97.2(12) 2_666 .
O14 Sr1 O13 Dy2 170.5(14) . .
O34 Sr1 O13 Dy2 155.1(11) . .
O26 Sr1 O13 Dy2 -7.4(17) . .
O25 Sr1 O13 Dy2 -39.7(12) . .
O24 Sr1 O14 C27 -122.6(13) 2_665 .
O33 Sr1 O14 C27 17.7(14) . .
O8 Sr1 O14 C27 80.7(13) 2_666 .
O34 Sr1 O14 C27 157.2(13) . .
O26 Sr1 O14 C27 165.5(15) . .
O25 Sr1 O14 C27 -64.6(15) . .
O13 Sr1 O14 C27 -10.6(11) . .
O4 Dy2 O15 C28 -86.8(17) . .
O22 Dy2 O15 C28 162.1(16) . .
O17 Dy2 O15 C28 67.8(18) . .
O13 Dy2 O15 C28 -13(2) . .
O19 Dy2 O15 C28 -164.8(18) . .
N5 Dy2 O15 C28 130.4(18) . .
N4 Dy2 O15 C28 -3.6(17) . .
O4 Dy2 O17 C34 176.9(14) . .
O22 Dy2 O17 C34 -72.1(16) . .
O15 Dy2 O17 C34 83.6(16) . .
O13 Dy2 O17 C34 -146.5(16) . .
O19 Dy2 O17 C34 5.8(18) . .
N5 Dy2 O17 C34 5.5(15) . .
N4 Dy2 O17 C34 146.9(17) . .
O4 Dy2 O19 C35 -178.8(17) . .
O22 Dy2 O19 C35 78.0(16) . .
O17 Dy2 O19 C35 -2.7(18) . .
O15 Dy2 O19 C35 -88.9(16) . .
O13 Dy2 O19 C35 128.1(16) . .
N5 Dy2 O19 C35 -2.4(15) . .
N4 Dy2 O19 C35 -115.5(16) . .
O4 Dy2 O19 Sr3 37.6(7) . 2_655
O22 Dy2 O19 Sr3 -65.6(7) . 2_655
O17 Dy2 O19 Sr3 -146.2(7) . 2_655
O15 Dy2 O19 Sr3 127.6(8) . 2_655
O13 Dy2 O19 Sr3 -15.5(12) . 2_655
N5 Dy2 O19 Sr3 -146.0(9) . 2_655
N4 Dy2 O19 Sr3 101.0(9) . 2_655
O31 Dy3 O21 C41 77.7(16) . .
O25 Dy3 O21 C41 -75.0(16) . .
O23 Dy3 O21 C41 5.7(19) . .
O27 Dy3 O21 C41 133.3(15) . .
N7 Dy3 O21 C41 -106.8(17) . .
N8 Dy3 O21 C41 143.4(17) . .
N6 Dy3 O21 C41 2.8(15) . .
O29 Dy3 O21 C41 -149.1(17) . .
O4 Dy2 O22 C41 65(3) . .
O17 Dy2 O22 C41 -91(3) . .
O15 Dy2 O22 C41 173(2) . .
O13 Dy2 O22 C41 -11(3) . .
O19 Dy2 O22 C41 140(3) . .
N5 Dy2 O22 C41 -155(3) . .
N4 Dy2 O22 C41 -27(3) . .
O31 Dy3 O23 C42 -77(2) . .
O25 Dy3 O23 C42 74(2) . .
O21 Dy3 O23 C42 -2(2) . .
O27 Dy3 O23 C42 -156(2) . .
N7 Dy3 O23 C42 136(2) . .
N8 Dy3 O23 C42 -108(2) . .
N6 Dy3 O23 C42 0.8(19) . .
O29 Dy3 O23 C42 122(2) . .
O31 Dy3 O25 C48 156.0(12) . .
O23 Dy3 O25 C48 88.7(13) . .
O21 Dy3 O25 C48 -143.1(14) . .
O27 Dy3 O25 C48 17.6(15) . .
N7 Dy3 O25 C48 12.5(13) . .
N8 Dy3 O25 C48 -89.6(14) . .
N6 Dy3 O25 C48 150.4(13) . .
O29 Dy3 O25 C48 -68.6(13) . .
O31 Dy3 O25 Sr1 -35.4(13) . .
O23 Dy3 O25 Sr1 -102.6(9) . .
O21 Dy3 O25 Sr1 25.6(9) . .
O27 Dy3 O25 Sr1 -173.8(7) . .
N7 Dy3 O25 Sr1 -178.9(11) . .
N8 Dy3 O25 Sr1 79.1(12) . .
N6 Dy3 O25 Sr1 -41.0(9) . .
O29 Dy3 O25 Sr1 100.1(9) . .
O24 Sr1 O25 C48 -101.8(11) 2_665 .
O33 Sr1 O25 C48 97.4(11) . .
O8 Sr1 O25 C48 70.9(12) 2_666 .
O14 Sr1 O25 C48 -162.1(10) . .
O34 Sr1 O25 C48 -34.6(12) . .
O26 Sr1 O25 C48 1.0(10) . .
O13 Sr1 O25 C48 159.4(10) . .
O24 Sr1 O25 Dy3 87.7(10) 2_665 .
O33 Sr1 O25 Dy3 -73.1(9) . .
O8 Sr1 O25 Dy3 -99.6(11) 2_666 .
O14 Sr1 O25 Dy3 27.4(12) . .
O34 Sr1 O25 Dy3 155.0(9) . .
O26 Sr1 O25 Dy3 -169.4(11) . .
O13 Sr1 O25 Dy3 -11.1(10) . .
O24 Sr1 O26 C48 70.2(12) 2_665 .
O33 Sr1 O26 C48 -68.0(12) . .
O8 Sr1 O26 C48 -139.9(11) 2_666 .
O14 Sr1 O26 C48 141.3(16) . .
O34 Sr1 O26 C48 149.5(12) . .
O25 Sr1 O26 C48 -1.1(11) . .
O13 Sr1 O26 C48 -44.3(15) . .
O31 Dy3 O27 C49 -163.8(16) . .
O25 Dy3 O27 C49 -4.7(17) . .
O23 Dy3 O27 C49 -81.9(15) . .
O21 Dy3 O27 C49 138.6(15) . .
N7 Dy3 O27 C49 0.3(15) . .
N8 Dy3 O27 C49 128.6(16) . .
N6 Dy3 O27 C49 -110.7(16) . .
O29 Dy3 O27 C49 68.6(15) . .
O31 Dy3 O27 Sr2 -43.7(8) . .
O25 Dy3 O27 Sr2 115.4(8) . .
O23 Dy3 O27 Sr2 38.1(8) . .
O21 Dy3 O27 Sr2 -101.3(11) . .
N7 Dy3 O27 Sr2 120.4(9) . .
N8 Dy3 O27 Sr2 -111.3(9) . .
N6 Dy3 O27 Sr2 9.4(12) . .
O29 Dy3 O27 Sr2 -171.3(8) . .
O35 Sr2 O27 C49 69.4(11) . .
O20 Sr2 O27 C49 -135.5(12) 2_655 .
O36 Sr2 O27 C49 15.1(13) . .
O37 Sr2 O27 C49 108.9(12) . .
O39 Sr2 O27 C49 -152.4(11) . .
O38 Sr2 O27 C49 -67.0(12) . .
O28 Sr2 O27 C49 -17.1(11) . .
O40 Sr2 O27 C49 156.5(11) . .
O35 Sr2 O27 Dy3 -66.0(8) . .
O20 Sr2 O27 Dy3 89.1(9) 2_655 .
O36 Sr2 O27 Dy3 -120.3(9) . .
O37 Sr2 O27 Dy3 -26.5(11) . .
O39 Sr2 O27 Dy3 72.3(11) . .
O38 Sr2 O27 Dy3 157.6(8) . .
O28 Sr2 O27 Dy3 -152.4(11) . .
O40 Sr2 O27 Dy3 21.1(8) . .
O35 Sr2 O28 C49 -57.9(13) . .
O20 Sr2 O28 C49 76.7(14) 2_655 .
O36 Sr2 O28 C49 -136.9(14) . .
O37 Sr2 O28 C49 -77.7(15) . .
O39 Sr2 O28 C49 135.2(15) . .
O38 Sr2 O28 C49 149.7(14) . .
O40 Sr2 O28 C49 10.3(15) . .
O27 Sr2 O28 C49 17.7(12) . .
O31 Dy3 O29 C55 -16(2) . .
O25 Dy3 O29 C55 -168(2) . .
O23 Dy3 O29 C55 139.9(18) . .
O21 Dy3 O29 C55 -83.9(19) . .
O27 Dy3 O29 C55 63.5(19) . .
N7 Dy3 O29 C55 125(2) . .
N8 Dy3 O29 C55 -5.3(18) . .
N6 Dy3 O29 C55 -117.1(19) . .
O25 Dy3 O31 C56 139.0(14) . .
O23 Dy3 O31 C56 -151.0(15) . .
O21 Dy3 O31 C56 79.4(15) . .
O27 Dy3 O31 C56 -73.1(15) . .
N7 Dy3 O31 C56 -95.7(16) . .
N8 Dy3 O31 C56 6.6(14) . .
N6 Dy3 O31 C56 144.7(16) . .
O29 Dy3 O31 C56 17.2(17) . .
O2 Sr3 O32 C56 60(3) 1_554 .
O41 Sr3 O32 C56 -163(2) . .
O12 Sr3 O32 C56 117(2) 2_655 .
O40 Sr3 O32 C56 24(2) . .
O20 Sr3 O32 C56 -46(2) 2_655 .
O19 Sr3 O32 C56 -91(2) 2_655 .
O11 Sr3 O32 C56 155(2) 2_655 .
C35 Sr3 O32 C56 -70(2) 2_655 .
C21 Sr3 O32 C56 133(2) 2_655 .
O32 Sr3 O40 Sr2 -104.6(5) . .
O2 Sr3 O40 Sr2 94.0(5) 1_554 .
O41 Sr3 O40 Sr2 -115.2(8) . .
O12 Sr3 O40 Sr2 171.6(4) 2_655 .
O20 Sr3 O40 Sr2 -28.6(4) 2_655 .
O19 Sr3 O40 Sr2 -26.1(5) 2_655 .
O11 Sr3 O40 Sr2 146.7(4) 2_655 .
C35 Sr3 O40 Sr2 -31.5(5) 2_655 .
C21 Sr3 O40 Sr2 159.6(4) 2_655 .
O35 Sr2 O40 Sr3 176.5(4) . .
O20 Sr2 O40 Sr3 30.5(4) 2_655 .
O36 Sr2 O40 Sr3 -119.0(6) . .
O37 Sr2 O40 Sr3 -111.9(5) . .
O39 Sr2 O40 Sr3 -41.3(5) . .
O38 Sr2 O40 Sr3 5.4(8) . .
O28 Sr2 O40 Sr3 114.4(4) . .
O27 Sr2 O40 Sr3 109.2(4) . .
O9 Dy1 N1 C1 19.5(15) . .
O11 Dy1 N1 C1 -107.1(13) . .
O1 Dy1 N1 C1 -7.9(12) . .
O7 Dy1 N1 C1 79.8(13) . .
O5 Dy1 N1 C1 -155.3(12) . .
O3 Dy1 N1 C1 171.8(14) . .
N2 Dy1 N1 C1 123.9(13) . .
N3 Dy1 N1 C1 -61.9(13) . .
O9 Dy1 N1 C5 -152.9(13) . .
O11 Dy1 N1 C5 80.5(14) . .
O1 Dy1 N1 C5 179.6(16) . .
O7 Dy1 N1 C5 -92.6(15) . .
O5 Dy1 N1 C5 32.3(17) . .
O3 Dy1 N1 C5 -0.6(14) . .
N2 Dy1 N1 C5 -48.5(16) . .
N3 Dy1 N1 C5 125.6(14) . .
O9 Dy1 N2 C8 -85.0(18) . .
O11 Dy1 N2 C8 47(2) . .
O1 Dy1 N2 C8 -136.0(16) . .
O7 Dy1 N2 C8 -175(2) . .
O5 Dy1 N2 C8 9.0(17) . .
O3 Dy1 N2 C8 94.6(18) . .
N1 Dy1 N2 C8 139.1(17) . .
N3 Dy1 N2 C8 -35(2) . .
O9 Dy1 N2 C12 93.5(17) . .
O11 Dy1 N2 C12 -134.3(16) . .
O1 Dy1 N2 C12 42(2) . .
O7 Dy1 N2 C12 3.7(16) . .
O5 Dy1 N2 C12 -172.5(19) . .
O3 Dy1 N2 C12 -87.0(18) . .
N1 Dy1 N2 C12 -42.4(19) . .
N3 Dy1 N2 C12 143.8(16) . .
O9 Dy1 N3 C19 168.2(15) . .
O11 Dy1 N3 C19 -12.4(13) . .
O1 Dy1 N3 C19 -111.3(14) . .
O7 Dy1 N3 C19 -153.9(13) . .
O5 Dy1 N3 C19 72.9(14) . .
O3 Dy1 N3 C19 16.8(16) . .
N2 Dy1 N3 C19 112.6(14) . .
N1 Dy1 N3 C19 -61.3(14) . .
O9 Dy1 N3 C15 5.0(11) . .
O11 Dy1 N3 C15 -175.6(12) . .
O1 Dy1 N3 C15 85.4(12) . .
O7 Dy1 N3 C15 42.8(15) . .
O5 Dy1 N3 C15 -90.4(12) . .
O3 Dy1 N3 C15 -146.5(11) . .
N2 Dy1 N3 C15 -50.6(13) . .
N1 Dy1 N3 C15 135.4(11) . .
O4 Dy2 N4 C22 -91.5(15) . .
O22 Dy2 N4 C22 6.9(18) . .
O17 Dy2 N4 C22 76.1(15) . .
O15 Dy2 N4 C22 178.2(16) . .
O13 Dy2 N4 C22 -9.9(14) . .
O19 Dy2 N4 C22 -153.2(13) . .
N5 Dy2 N4 C22 118.7(15) . .
O4 Dy2 N4 C26 95.2(15) . .
O22 Dy2 N4 C26 -166.4(13) . .
O17 Dy2 N4 C26 -97.2(15) . .
O15 Dy2 N4 C26 4.9(14) . .
O13 Dy2 N4 C26 176.8(16) . .
O19 Dy2 N4 C26 33.5(18) . .
N5 Dy2 N4 C26 -54.6(16) . .
O4 Dy2 N5 C29 179.5(13) . .
O22 Dy2 N5 C29 87.1(14) . .
O17 Dy2 N5 C29 -6.3(13) . .
O15 Dy2 N5 C29 -105.7(15) . .
O13 Dy2 N5 C29 34.4(17) . .
O19 Dy2 N5 C29 173.9(16) . .
N4 Dy2 N5 C29 -53.2(16) . .
O4 Dy2 N5 C33 8.6(17) . .
O22 Dy2 N5 C33 -83.9(13) . .
O17 Dy2 N5 C33 -177.3(15) . .
O15 Dy2 N5 C33 83.3(13) . .
O13 Dy2 N5 C33 -136.6(12) . .
O19 Dy2 N5 C33 3.0(12) . .
N4 Dy2 N5 C33 135.9(13) . .
O31 Dy3 N6 C36 -94.4(15) . .
O25 Dy3 N6 C36 82.6(15) . .
O23 Dy3 N6 C36 179.9(17) . .
O21 Dy3 N6 C36 -2.7(14) . .
O27 Dy3 N6 C36 -148.4(14) . .
N7 Dy3 N6 C36 126.9(15) . .
N8 Dy3 N6 C36 -48.4(16) . .
O29 Dy3 N6 C36 32.4(18) . .
O31 Dy3 N6 C40 83.3(15) . .
O25 Dy3 N6 C40 -99.8(16) . .
O23 Dy3 N6 C40 -2.5(14) . .
O21 Dy3 N6 C40 175.0(17) . .
O27 Dy3 N6 C40 29.3(19) . .
N7 Dy3 N6 C40 -55.4(17) . .
N8 Dy3 N6 C40 129.2(15) . .
O29 Dy3 N6 C40 -149.9(14) . .
O31 Dy3 N7 C43 -150.5(16) . .
O25 Dy3 N7 C43 1.0(16) . .
O23 Dy3 N7 C43 -94.6(18) . .
O21 Dy3 N7 C43 36(2) . .
O27 Dy3 N7 C43 -174.7(19) . .
N8 Dy3 N7 C43 127.5(17) . .
N6 Dy3 N7 C43 -48.1(19) . .
O29 Dy3 N7 C43 78.2(18) . .
O31 Dy3 N7 C47 27.7(17) . .
O25 Dy3 N7 C47 179.2(15) . .
O23 Dy3 N7 C47 83.6(13) . .
O21 Dy3 N7 C47 -145.3(12) . .
O27 Dy3 N7 C47 3.5(12) . .
N8 Dy3 N7 C47 -54.2(14) . .
N6 Dy3 N7 C47 130.2(13) . .
O29 Dy3 N7 C47 -103.6(13) . .
O31 Dy3 N8 C54 -4.3(15) . .
O25 Dy3 N8 C54 -152.8(14) . .
O23 Dy3 N8 C54 29.8(19) . .
O21 Dy3 N8 C54 -96.7(16) . .
O27 Dy3 N8 C54 77.6(15) . .
N7 Dy3 N8 C54 130.6(15) . .
N6 Dy3 N8 C54 -53.9(16) . .
O29 Dy3 N8 C54 -175.0(17) . .
O31 Dy3 N8 C50 174.2(17) . .
O25 Dy3 N8 C50 25.8(19) . .
O23 Dy3 N8 C50 -151.6(14) . .
O21 Dy3 N8 C50 81.8(16) . .
O27 Dy3 N8 C50 -103.9(17) . .
N7 Dy3 N8 C50 -50.9(17) . .
N6 Dy3 N8 C50 124.7(16) . .
O29 Dy3 N8 C50 3.5(15) . .
C5 N1 C1 C2 -3(3) . .
Dy1 N1 C1 C2 -175.8(16) . .
C5 N1 C1 C6 -178.0(18) . .
Dy1 N1 C1 C6 10(2) . .
N1 C1 C2 C3 4(4) . .
C6 C1 C2 C3 179(2) . .
C1 C2 C3 C4 -5(5) . .
C2 C3 C4 C5 4(4) . .
C3 C4 C5 N1 -3(4) . .
C3 C4 C5 C7 174(2) . .
C1 N1 C5 C4 3(3) . .
Dy1 N1 C5 C4 175.0(19) . .
C1 N1 C5 C7 -174.7(16) . .
Dy1 N1 C5 C7 -3(2) . .
Sr3 O2 C6 O1 -51(6) 1_556 .
Sr3 O2 C6 C1 130(5) 1_556 .
Dy1 O1 C6 O2 177.0(15) . .
Dy1 O1 C6 C1 -4(2) . .
N1 C1 C6 O2 174.9(18) . .
C2 C1 C6 O2 1(3) . .
N1 C1 C6 O1 -4(3) . .
C2 C1 C6 O1 -179(2) . .
Dy1 O3 C7 O4 172.3(13) . .
Dy1 O3 C7 C5 -9(2) . .
Dy2 O4 C7 O3 -91(4) . .
Dy2 O4 C7 C5 89(4) . .
C4 C5 C7 O3 -170(2) . .
N1 C5 C7 O3 7(3) . .
C4 C5 C7 O4 9(3) . .
N1 C5 C7 O4 -173.6(16) . .
C12 N2 C8 C9 5(4) . .
Dy1 N2 C8 C9 -176(2) . .
C12 N2 C8 C13 175(2) . .
Dy1 N2 C8 C13 -6(3) . .
N2 C8 C9 C10 -4(5) . .
C13 C8 C9 C10 -173(3) . .
C8 C9 C10 C11 -5(5) . .
C9 C10 C11 C12 13(5) . .
C8 N2 C12 C11 2(3) . .
Dy1 N2 C12 C11 -176.4(16) . .
C8 N2 C12 C14 177(2) . .
Dy1 N2 C12 C14 -1(3) . .
C10 C11 C12 N2 -12(4) . .
C10 C11 C12 C14 174(3) . .
Dy1 O5 C13 O6 -160.7(19) . .
Dy1 O5 C13 C8 14(3) . .
N2 C8 C13 O5 -5(3) . .
C9 C8 C13 O5 165(3) . .
N2 C8 C13 O6 170(2) . .
C9 C8 C13 O6 -20(4) . .
Sr1 O8 C14 O7 -33(4) 2_666 .
Sr1 O8 C14 C12 140.3(19) 2_666 .
Dy1 O7 C14 O8 -178.0(17) . .
Dy1 O7 C14 C12 8(2) . .
N2 C12 C14 O8 -179(2) . .
C11 C12 C14 O8 -4(3) . .
N2 C12 C14 O7 -4(3) . .
C11 C12 C14 O7 170(2) . .
C19 N3 C15 C16 12(2) . .
Dy1 N3 C15 C16 175.7(13) . .
C19 N3 C15 C20 -172.5(15) . .
Dy1 N3 C15 C20 -8.7(19) . .
N3 C15 C16 C17 -7(3) . .
C20 C15 C16 C17 177.2(19) . .
C15 C16 C17 C18 2(3) . .
C16 C17 C18 C19 0(3) . .
C15 N3 C19 C18 -11(3) . .
Dy1 N3 C19 C18 -173.4(14) . .
C15 N3 C19 C21 177.7(14) . .
Dy1 N3 C19 C21 15(2) . .
C17 C18 C19 N3 5(3) . .
C17 C18 C19 C21 175.8(18) . .
Dy1 O9 C20 O10 172.1(15) . .
Dy1 O9 C20 C15 -4(2) . .
N3 C15 C20 O9 8(3) . .
C16 C15 C20 O9 -176.0(18) . .
N3 C15 C20 O10 -167.4(17) . .
C16 C15 C20 O10 8(3) . .
Sr3 O12 C21 O11 9.3(17) 2_655 .
Sr3 O12 C21 C19 -169.5(14) 2_655 .
Dy1 O11 C21 O12 178.3(11) . .
Sr3 O11 C21 O12 -8.3(15) 2_655 .
Dy1 O11 C21 C19 -2.8(19) . .
Sr3 O11 C21 C19 170.6(13) 2_655 .
Dy1 O11 C21 Sr3 -173.4(10) . 2_655
N3 C19 C21 O12 170.8(16) . .
C18 C19 C21 O12 -1(3) . .
N3 C19 C21 O11 -8(2) . .
C18 C19 C21 O11 179.8(16) . .
N3 C19 C21 Sr3 90(8) . 2_655
C18 C19 C21 Sr3 -82(8) . 2_655
C26 N4 C22 C23 -4(3) . .
Dy2 N4 C22 C23 -177.2(16) . .
C26 N4 C22 C27 178.8(19) . .
Dy2 N4 C22 C27 6(2) . .
N4 C22 C23 C24 4(3) . .
C27 C22 C23 C24 -179(2) . .
C22 C23 C24 C25 -4(4) . .
C23 C24 C25 C26 4(4) . .
C24 C25 C26 N4 -4(4) . .
C24 C25 C26 C28 179(3) . .
C22 N4 C26 C25 4(3) . .
Dy2 N4 C26 C25 176.9(17) . .
C22 N4 C26 C28 -179.0(19) . .
Dy2 N4 C26 C28 -6(2) . .
Sr1 O14 C27 O13 22(2) . .
Sr1 O14 C27 C22 -149.2(16) . .
Dy2 O13 C27 O14 171.2(16) . .
Sr1 O13 C27 O14 -20(2) . .
Dy2 O13 C27 C22 -17(2) . .
Sr1 O13 C27 C22 151.8(17) . .
N4 C22 C27 O14 179.3(19) . .
C23 C22 C27 O14 2(3) . .
N4 C22 C27 O13 7(3) . .
C23 C22 C27 O13 -170(2) . .
Dy2 O15 C28 O16 -177.9(18) . .
Dy2 O15 C28 C26 2(3) . .
C25 C26 C28 O16 0(4) . .
N4 C26 C28 O16 -177(2) . .
C25 C26 C28 O15 180(2) . .
N4 C26 C28 O15 3(3) . .
C33 N5 C29 C30 -7(3) . .
Dy2 N5 C29 C30 -178.1(17) . .
C33 N5 C29 C34 178.4(17) . .
Dy2 N5 C29 C34 7(2) . .
N5 C29 C30 C31 9(3) . .
C34 C29 C30 C31 -177(2) . .
C29 C30 C31 C32 -5(4) . .
C30 C31 C32 C33 0(4) . .
C31 C32 C33 N5 3(4) . .
C31 C32 C33 C35 177(2) . .
C29 N5 C33 C32 1(3) . .
Dy2 N5 C33 C32 171.9(17) . .
C29 N5 C33 C35 -174.3(17) . .
Dy2 N5 C33 C35 -3(2) . .
Dy2 O17 C34 O18 171.9(16) . .
Dy2 O17 C34 C29 -4(2) . .
N5 C29 C34 O18 -179(2) . .
C30 C29 C34 O18 6(3) . .
N5 C29 C34 O17 -3(3) . .
C30 C29 C34 O17 -177.7(19) . .
Dy2 O19 C35 O20 -177.8(16) . .
Sr3 O19 C35 O20 -21(2) 2_655 .
Dy2 O19 C35 C33 2(3) . .
Sr3 O19 C35 C33 158.5(16) 2_655 .
Dy2 O19 C35 Sr3 -156.8(13) . 2_655
Sr2 O20 C35 O19 -112(3) 2_655 .
Sr3 O20 C35 O19 22(2) 2_655 .
Sr2 O20 C35 C33 69(3) 2_655 .
Sr3 O20 C35 C33 -157.8(16) 2_655 .
Sr2 O20 C35 Sr3 -133(3) 2_655 2_655
C32 C33 C35 O19 -174(2) . .
N5 C33 C35 O19 1(3) . .
C32 C33 C35 O20 5(3) . .
N5 C33 C35 O20 -179.3(18) . .
C32 C33 C35 Sr3 -81(5) . 2_655
N5 C33 C35 Sr3 94(4) . 2_655
C40 N6 C36 C37 9(3) . .
Dy3 N6 C36 C37 -173.5(17) . .
C40 N6 C36 C41 -175.1(18) . .
Dy3 N6 C36 C41 3(2) . .
N6 C36 C37 C38 -8(4) . .
C41 C36 C37 C38 176(2) . .
C36 C37 C38 C39 7(4) . .
C37 C38 C39 C40 -7(4) . .
C36 N6 C40 C39 -9(3) . .
Dy3 N6 C40 C39 173.1(17) . .
C36 N6 C40 C42 -178.8(19) . .
Dy3 N6 C40 C42 4(2) . .
C38 C39 C40 N6 8(4) . .
C38 C39 C40 C42 177(2) . .
Dy3 O21 C41 O22 -174.8(13) . .
Dy3 O21 C41 C36 -3(3) . .
Dy2 O22 C41 O21 -106(2) . .
Dy2 O22 C41 C36 82(3) . .
N6 C36 C41 O21 0(3) . .
C37 C36 C41 O21 176(2) . .
N6 C36 C41 O22 172.3(18) . .
C37 C36 C41 O22 -12(3) . .
Dy3 O23 C42 O24 173.7(19) . .
Dy3 O23 C42 C40 1(3) . .
Sr1 O24 C42 O23 -95(9) 2_665 .
Sr1 O24 C42 C40 78(8) 2_665 .
N6 C40 C42 O23 -3(3) . .
C39 C40 C42 O23 -172(2) . .
N6 C40 C42 O24 -176.9(19) . .
C39 C40 C42 O24 14(3) . .
C47 N7 C43 C44 14(3) . .
Dy3 N7 C43 C44 -167.8(15) . .
C47 N7 C43 C48 169.7(17) . .
Dy3 N7 C43 C48 -12(3) . .
N7 C43 C44 C45 -18(3) . .
C48 C43 C44 C45 -176(2) . .
C43 C44 C45 C46 7(4) . .
C44 C45 C46 C47 7(4) . .
C45 C46 C47 C49 179(2) . .
C45 C46 C47 N7 -12(4) . .
C43 N7 C47 C46 2(3) . .
Dy3 N7 C47 C46 -176.5(18) . .
C43 N7 C47 C49 171.7(19) . .
Dy3 N7 C47 C49 -7(2) . .
Sr1 O26 C48 O25 2(2) . .
Sr1 O26 C48 C43 -163.2(18) . .
Dy3 O25 C48 O26 171.6(13) . .
Sr1 O25 C48 O26 -2.0(19) . .
Dy3 O25 C48 C43 -20.3(19) . .
Sr1 O25 C48 C43 166.0(12) . .
N7 C43 C48 O26 -172(2) . .
C44 C43 C48 O26 -12(3) . .
N7 C43 C48 O25 21(3) . .
C44 C43 C48 O25 -179.5(16) . .
Sr2 O28 C49 O27 -37(2) . .
Sr2 O28 C49 C47 140.1(16) . .
Dy3 O27 C49 O28 173.8(13) . .
Sr2 O27 C49 O28 31.0(18) . .
Dy3 O27 C49 C47 -4(2) . .
Sr2 O27 C49 C47 -146.7(16) . .
C46 C47 C49 O28 -2(3) . .
N7 C47 C49 O28 -171.1(18) . .
C46 C47 C49 O27 176(2) . .
N7 C47 C49 O27 7(2) . .
C54 N8 C50 C51 -4(3) . .
Dy3 N8 C50 C51 177.2(18) . .
C54 N8 C50 C55 176.6(19) . .
Dy3 N8 C50 C55 -2(2) . .
N8 C50 C51 C52 3(4) . .
C55 C50 C51 C52 -178(2) . .
C50 C51 C52 C53 0(4) . .
C51 C52 C53 C54 0(3) . .
C50 N8 C54 C53 3(3) . .
Dy3 N8 C54 C53 -178.1(15) . .
C50 N8 C54 C56 -176.0(18) . .
Dy3 N8 C54 C56 3(2) . .
C52 C53 C54 N8 -1(3) . .
C52 C53 C54 C56 178.1(19) . .
Dy3 O29 C55 O30 173(2) . .
Dy3 O29 C55 C50 7(3) . .
N8 C50 C55 O29 -3(3) . .
C51 C50 C55 O29 178(2) . .
N8 C50 C55 O30 -171(2) . .
C51 C50 C55 O30 10(4) . .
Sr3 O32 C56 O31 -58(3) . .
Sr3 O32 C56 C54 123.6(18) . .
Dy3 O31 C56 O32 173.7(16) . .
Dy3 O31 C56 C54 -7(2) . .
N8 C54 C56 O32 -178.4(19) . .
C53 C54 C56 O32 2(3) . .
N8 C54 C56 O31 3(3) . .
C53 C54 C56 O31 -176.6(18) . .

loop_
_platon_squeeze_void_nr
_platon_squeeze_void_average_x
_platon_squeeze_void_average_y
_platon_squeeze_void_average_z
_platon_squeeze_void_volume
_platon_squeeze_void_count_electrons
1 0.000 0.000 0.000 632.5 113.5
